data_2215177
loop_
_publ_author_name
'Chao-Guang Zhu'
'Dong-Sheng Zhu'
'Xiao-Yan Wu'
'Yan-Hua Wang'
'Da-Feng Du'

_publ_section_title
;
 (<i>Z</i>)-Methyl
 2-(1,3-dithian-2-ylidene)-4-(triphenylstannyl)but-3-enoate
;
_journal_coeditor_code HY2075
_journal_issue 9
_journal_name_full 'Acta Crystallographica Section E'
_journal_page_first m2346
_journal_page_last m2346
_journal_paper_doi 10.1107/S160053680703961X
_journal_volume 63
_journal_year 2007
_chemical_formula_iupac '[Sn (C6 H5)3 (C9 H11 O2 S2)]'
_chemical_formula_moiety 'C27 H26 O2 S2 Sn'
_chemical_formula_sum 'C27 H26 O2 S2 Sn'
_chemical_formula_weight 565.29
_chemical_name_systematic
;
(Z)-Methyl 2-(1,3-dithian-2-ylidene)-4-(triphenylstannyl)but-3-enoate
;
_space_group_IT_number 14
_symmetry_cell_setting monoclinic
_symmetry_space_group_name_Hall '-P 2ybc'
_symmetry_space_group_name_H-M 'P 1 21/c 1'
_atom_sites_solution_hydrogens geom
_atom_sites_solution_primary direct
_atom_sites_solution_secondary difmap
_audit_creation_method SHELXL-97
_cell_angle_alpha 90.00
_cell_angle_beta 95.871(9)
_cell_angle_gamma 90.00
_cell_formula_units_Z 4
_cell_length_a 8.170(4)
_cell_length_b 14.250(7)
_cell_length_c 21.171(9)
_cell_measurement_reflns_used 3517
_cell_measurement_temperature 293(2)
_cell_measurement_theta_max 25.44
_cell_measurement_theta_min 1.73
_cell_volume 2452(2)
_computing_cell_refinement 'SAINT (Bruker, 1997)'
_computing_data_collection 'SMART (Bruker, 1997)'
_computing_data_reduction 'SAINT (Bruker, 1997)'
_computing_molecular_graphics 'SHELXTL-Plus (Sheldrick, 1990)'
_computing_publication_material 'SHELXL97 (Sheldrick, 1997)'
_computing_structure_refinement 'SHELXL97 (Sheldrick, 1997)'
_computing_structure_solution 'SHELXS97 (Sheldrick, 1997)'
_diffrn_ambient_temperature 293(2)
_diffrn_measured_fraction_theta_full 0.993
_diffrn_measured_fraction_theta_max 0.993
_diffrn_measurement_device_type 'Bruker SMART APEX CCD area-detector'
_diffrn_measurement_method '\f and \w'
_diffrn_radiation_monochromator graphite
_diffrn_radiation_source 'fine-focus sealed tube'
_diffrn_radiation_type MoK\a
_diffrn_radiation_wavelength 0.71073
_diffrn_reflns_av_R_equivalents 0.0325
_diffrn_reflns_av_sigmaI/netI 0.0359
_diffrn_reflns_limit_h_max 9
_diffrn_reflns_limit_h_min -9
_diffrn_reflns_limit_k_max 17
_diffrn_reflns_limit_k_min -15
_diffrn_reflns_limit_l_max 25
_diffrn_reflns_limit_l_min -20
_diffrn_reflns_number 12531
_diffrn_reflns_theta_full 25.44
_diffrn_reflns_theta_max 25.44
_diffrn_reflns_theta_min 1.73
_exptl_absorpt_coefficient_mu 1.234
_exptl_absorpt_correction_T_max 0.703
_exptl_absorpt_correction_T_min 0.661
_exptl_absorpt_correction_type multi-scan
_exptl_absorpt_process_details '(SADABS; Sheldrick, 1996)'
_exptl_crystal_colour colorless
_exptl_crystal_density_diffrn 1.531
_exptl_crystal_density_method 'not measured'
_exptl_crystal_description block
_exptl_crystal_F_000 1144
_exptl_crystal_size_max 0.34
_exptl_crystal_size_mid 0.32
_exptl_crystal_size_min 0.29
_refine_diff_density_max 0.370
_refine_diff_density_min -0.265
_refine_ls_extinction_method none
_refine_ls_goodness_of_fit_ref 1.001
_refine_ls_hydrogen_treatment constr
_refine_ls_matrix_type full
_refine_ls_number_parameters 289
_refine_ls_number_reflns 4503
_refine_ls_number_restraints 0
_refine_ls_restrained_S_all 1.001
_refine_ls_R_factor_all 0.0534
_refine_ls_R_factor_gt 0.0295
_refine_ls_shift/su_max 0.001
_refine_ls_shift/su_mean 0.000
_refine_ls_structure_factor_coef Fsqd
_refine_ls_weighting_details 'calc w=1/[\s^2^(Fo^2^)+(0.0317P)^2^+0.6236P] where P=(Fo^2^+2Fc^2^)/3'
_refine_ls_weighting_scheme calc
_refine_ls_wR_factor_gt 0.0654
_refine_ls_wR_factor_ref 0.0746
_reflns_number_gt 3086
_reflns_number_total 4503
_reflns_threshold_expression I>2\s(I)
_cod_data_source_file hy2075.cif
_cod_data_source_block I
_cod_original_sg_symbol_H-M 'P 21/c'
_cod_database_code 2215177
_cod_database_fobs_code 2215177

loop_
_symmetry_equiv_pos_as_xyz
'x, y, z'
'-x, y+1/2, -z+1/2'
'-x, -y, -z'
'x, -y-1/2, z-1/2'

loop_
_atom_site_type_symbol
_atom_site_label
_atom_site_fract_x
_atom_site_fract_y
_atom_site_fract_z
_atom_site_U_iso_or_equiv
_atom_site_adp_type
_atom_site_calc_flag
_atom_site_refinement_flags
_atom_site_occupancy
Sn Sn1 0.14620(3) 0.750137(16) 0.024269(10) 0.05035(9) Uani d . 1
S S1 -0.33618(14) 0.63882(7) 0.09192(5) 0.0722(3) Uani d . 1
S S2 -0.20634(13) 0.70399(7) 0.22197(4) 0.0599(2) Uani d . 1
O O1 -0.0865(3) 0.95267(16) 0.11336(11) 0.0649(7) Uani d . 1
O O2 -0.0514(4) 0.87350(17) 0.20459(12) 0.0790(8) Uani d . 1
C C1 -0.0983(4) 0.7962(2) 0.00111(15) 0.0531(8) Uani d . 1
H H1A -0.1334 0.8059 -0.0416 0.064 Uiso calc R 1
C C2 -0.2048(4) 0.8123(2) 0.04241(15) 0.0546(9) Uani d . 1
H H2A -0.3084 0.8338 0.0266 0.066 Uiso calc R 1
C C3 -0.1736(4) 0.7991(2) 0.11178(14) 0.0436(7) Uani d . 1
C C4 -0.0978(4) 0.8761(2) 0.14920(17) 0.0526(8) Uani d . 1
C C5 -0.0064(6) 1.0320(3) 0.1450(2) 0.0967(15) Uani d . 1
H H5A -0.0034 1.0830 0.1155 0.145 Uiso calc R 1
H H5B 0.1038 1.0151 0.1610 0.145 Uiso calc R 1
H H5C -0.0662 1.0508 0.1797 0.145 Uiso calc R 1
C C6 -0.2290(4) 0.7211(2) 0.13986(15) 0.0470(8) Uani d . 1
C C7 -0.2896(6) 0.5317(3) 0.13250(19) 0.0846(13) Uani d . 1
H H7A -0.3470 0.4817 0.1083 0.102 Uiso calc R 1
H H7B -0.1727 0.5201 0.1323 0.102 Uiso calc R 1
C C8 -0.3302(6) 0.5244(3) 0.1989(2) 0.0867(13) Uani d . 1
H H8A -0.4291 0.4869 0.1994 0.104 Uiso calc R 1
H H8B -0.2418 0.4911 0.2235 0.104 Uiso calc R 1
C C9 -0.3562(5) 0.6145(3) 0.23040(19) 0.0770(12) Uani d . 1
H H9A -0.3598 0.6027 0.2754 0.092 Uiso calc R 1
H H9B -0.4631 0.6386 0.2139 0.092 Uiso calc R 1
C C11 0.1669(4) 0.6234(2) 0.07770(15) 0.0514(8) Uani d . 1
C C12 0.1930(5) 0.5402(3) 0.04814(19) 0.0772(12) Uani d . 1
H H12A 0.2003 0.5394 0.0046 0.093 Uiso calc R 1
C C13 0.2086(6) 0.4572(3) 0.0819(2) 0.0954(15) Uani d . 1
H H13A 0.2221 0.4010 0.0609 0.115 Uiso calc R 1
C C14 0.2042(5) 0.4576(3) 0.1457(2) 0.0854(13) Uani d . 1
H H14A 0.2185 0.4020 0.1686 0.102 Uiso calc R 1
C C15 0.1791(5) 0.5390(3) 0.17601(19) 0.0706(11) Uani d . 1
H H15A 0.1746 0.5392 0.2197 0.085 Uiso calc R 1
C C16 0.1602(4) 0.6215(3) 0.14231(16) 0.0594(9) Uani d . 1
H H16A 0.1424 0.6771 0.1636 0.071 Uiso calc R 1
C C21 0.2445(4) 0.7326(2) -0.06506(15) 0.0489(8) Uani d . 1
C C22 0.4102(5) 0.7381(2) -0.06899(17) 0.0629(10) Uani d . 1
H H22A 0.4811 0.7445 -0.0320 0.075 Uiso calc R 1
C C23 0.4741(5) 0.7344(3) -0.1265(2) 0.0734(12) Uani d . 1
H H23A 0.5873 0.7384 -0.1279 0.088 Uiso calc R 1
C C24 0.3745(6) 0.7250(3) -0.18070(19) 0.0714(12) Uani d . 1
H H24A 0.4186 0.7238 -0.2195 0.086 Uiso calc R 1
C C25 0.2125(6) 0.7174(3) -0.17882(17) 0.0731(12) Uani d . 1
H H25A 0.1441 0.7093 -0.2163 0.088 Uiso calc R 1
C C26 0.1451(5) 0.7214(2) -0.12110(17) 0.0626(10) Uani d . 1
H H26A 0.0317 0.7166 -0.1204 0.075 Uiso calc R 1
C C31 0.2921(4) 0.8562(2) 0.07341(14) 0.0486(8) Uani d . 1
C C32 0.3052(5) 0.9437(3) 0.04708(17) 0.0722(11) Uani d . 1
H H32A 0.2424 0.9577 0.0091 0.087 Uiso calc R 1
C C33 0.4084(6) 1.0109(3) 0.0754(2) 0.0796(12) Uani d . 1
H H33A 0.4167 1.0689 0.0559 0.095 Uiso calc R 1
C C34 0.4985(4) 0.9933(3) 0.13154(18) 0.0621(9) Uani d . 1
H H34A 0.5670 1.0392 0.1511 0.075 Uiso calc R 1
C C35 0.4872(4) 0.9076(3) 0.15873(16) 0.0620(9) Uani d . 1
H H35A 0.5488 0.8946 0.1971 0.074 Uiso calc R 1
C C36 0.3853(4) 0.8396(2) 0.13000(15) 0.0566(9) Uani d . 1
H H36A 0.3795 0.7813 0.1494 0.068 Uiso calc R 1

loop_
_atom_site_aniso_label
_atom_site_aniso_U_11
_atom_site_aniso_U_22
_atom_site_aniso_U_33
_atom_site_aniso_U_12
_atom_site_aniso_U_13
_atom_site_aniso_U_23
Sn1 0.05945(16) 0.05002(14) 0.04181(13) -0.00129(12) 0.00632(10) 0.00262(11)
S1 0.0930(8) 0.0571(6) 0.0637(6) -0.0188(5) -0.0064(5) 0.0009(5)
S2 0.0757(6) 0.0560(5) 0.0489(5) -0.0053(5) 0.0109(4) 0.0064(4)
O1 0.0839(18) 0.0426(14) 0.0678(16) -0.0125(12) 0.0061(13) 0.0067(12)
O2 0.115(2) 0.0654(18) 0.0524(15) -0.0256(16) -0.0129(15) 0.0019(13)
C1 0.059(2) 0.057(2) 0.0416(18) -0.0067(18) -0.0023(16) 0.0089(16)
C2 0.049(2) 0.057(2) 0.056(2) -0.0015(17) -0.0036(17) 0.0101(17)
C3 0.0457(19) 0.0410(18) 0.0441(18) 0.0045(15) 0.0039(14) 0.0035(15)
C4 0.053(2) 0.046(2) 0.058(2) -0.0027(16) 0.0064(17) 0.0038(17)
C5 0.140(4) 0.052(3) 0.101(3) -0.036(3) 0.025(3) -0.008(2)
C6 0.049(2) 0.0465(19) 0.0458(18) 0.0038(14) 0.0045(15) 0.0005(14)
C7 0.120(4) 0.048(2) 0.088(3) -0.005(2) 0.022(3) -0.006(2)
C8 0.125(4) 0.052(3) 0.087(3) -0.011(2) 0.034(3) 0.002(2)
C9 0.099(3) 0.063(3) 0.075(3) -0.007(2) 0.037(2) 0.011(2)
C11 0.052(2) 0.049(2) 0.053(2) -0.0044(16) 0.0048(16) 0.0063(16)
C12 0.109(3) 0.062(3) 0.060(2) -0.003(2) 0.003(2) 0.001(2)
C13 0.138(4) 0.051(3) 0.096(4) 0.003(3) 0.004(3) 0.002(2)
C14 0.100(4) 0.066(3) 0.088(3) -0.003(2) -0.001(3) 0.026(2)
C15 0.068(3) 0.081(3) 0.065(2) -0.001(2) 0.011(2) 0.020(2)
C16 0.060(2) 0.063(2) 0.057(2) 0.0037(18) 0.0154(18) 0.0087(18)
C21 0.062(2) 0.040(2) 0.0447(18) -0.0042(15) 0.0044(16) 0.0015(13)
C22 0.064(2) 0.073(3) 0.051(2) -0.002(2) 0.0013(17) -0.0087(18)
C23 0.072(3) 0.072(3) 0.080(3) -0.008(2) 0.025(2) -0.011(2)
C24 0.107(4) 0.056(3) 0.055(2) 0.000(2) 0.028(2) -0.0018(18)
C25 0.108(4) 0.066(3) 0.042(2) 0.011(2) -0.007(2) -0.0076(17)
C26 0.066(2) 0.061(2) 0.059(2) 0.0005(18) -0.0020(19) -0.0070(17)
C31 0.056(2) 0.049(2) 0.0412(18) 0.0033(16) 0.0067(15) -0.0031(15)
C32 0.096(3) 0.055(2) 0.060(2) -0.004(2) -0.016(2) 0.0128(19)
C33 0.108(3) 0.047(2) 0.081(3) -0.007(2) -0.005(3) 0.012(2)
C34 0.063(2) 0.055(2) 0.069(2) 0.0017(18) 0.008(2) -0.0118(19)
C35 0.060(2) 0.072(3) 0.053(2) 0.008(2) -0.0007(17) -0.0062(19)
C36 0.065(2) 0.051(2) 0.053(2) 0.0050(18) 0.0047(17) 0.0018(17)

loop_
_atom_type_symbol
_atom_type_description
_atom_type_scat_dispersion_real
_atom_type_scat_dispersion_imag
_atom_type_scat_source
C C 0.0033 0.0016 'International Tables Vol C Tables 4.2.6.8 and 6.1.1.4'
H H 0.0000 0.0000 'International Tables Vol C Tables 4.2.6.8 and 6.1.1.4'
O O 0.0106 0.0060 'International Tables Vol C Tables 4.2.6.8 and 6.1.1.4'
S S 0.1246 0.1234 'International Tables Vol C Tables 4.2.6.8 and 6.1.1.4'
Sn Sn -0.6537 1.4246 'International Tables Vol C Tables 4.2.6.8 and 6.1.1.4'

loop_
_geom_angle_atom_site_label_1
_geom_angle_atom_site_label_2
_geom_angle_atom_site_label_3
_geom_angle
_geom_angle_publ_flag
C1 Sn1 C11 114.15(13) yes
C1 Sn1 C31 111.22(13) yes
C11 Sn1 C31 109.40(13) yes
C1 Sn1 C21 105.21(13) yes
C11 Sn1 C21 110.69(12) yes
C31 Sn1 C21 105.80(12) yes
C6 S1 C7 103.22(18) ?
C6 S2 C9 101.23(18) ?
C4 O1 C5 115.6(3) ?
C2 C1 Sn1 125.0(3) ?
C2 C1 H1A 117.5 ?
Sn1 C1 H1A 117.5 ?
C1 C2 C3 125.5(3) ?
C1 C2 H2A 117.3 ?
C3 C2 H2A 117.3 ?
C6 C3 C4 121.4(3) ?
C6 C3 C2 120.5(3) ?
C4 C3 C2 117.8(3) ?
O2 C4 O1 123.3(3) ?
O2 C4 C3 125.8(3) ?
O1 C4 C3 110.9(3) ?
O1 C5 H5A 109.5 ?
O1 C5 H5B 109.5 ?
H5A C5 H5B 109.5 ?
O1 C5 H5C 109.5 ?
H5A C5 H5C 109.5 ?
H5B C5 H5C 109.5 ?
C3 C6 S1 118.0(2) ?
C3 C6 S2 122.9(2) ?
S1 C6 S2 119.04(19) ?
C8 C7 S1 117.6(3) ?
C8 C7 H7A 107.9 ?
S1 C7 H7A 107.9 ?
C8 C7 H7B 107.9 ?
S1 C7 H7B 107.9 ?
H7A C7 H7B 107.2 ?
C9 C8 C7 115.1(3) ?
C9 C8 H8A 108.5 ?
C7 C8 H8A 108.5 ?
C9 C8 H8B 108.5 ?
C7 C8 H8B 108.5 ?
H8A C8 H8B 107.5 ?
C8 C9 S2 116.4(3) ?
C8 C9 H9A 108.2 ?
S2 C9 H9A 108.2 ?
C8 C9 H9B 108.2 ?
S2 C9 H9B 108.2 ?
H9A C9 H9B 107.3 ?
C12 C11 C16 117.5(3) ?
C12 C11 Sn1 120.0(3) ?
C16 C11 Sn1 122.4(3) ?
C11 C12 C13 121.0(4) ?
C11 C12 H12A 119.5 ?
C13 C12 H12A 119.5 ?
C14 C13 C12 120.2(4) ?
C14 C13 H13A 119.9 ?
C12 C13 H13A 119.9 ?
C15 C14 C13 119.9(4) ?
C15 C14 H14A 120.1 ?
C13 C14 H14A 120.1 ?
C14 C15 C16 120.1(4) ?
C14 C15 H15A 119.9 ?
C16 C15 H15A 119.9 ?
C11 C16 C15 121.2(4) ?
C11 C16 H16A 119.4 ?
C15 C16 H16A 119.4 ?
C22 C21 C26 117.1(3) ?
C22 C21 Sn1 120.6(2) ?
C26 C21 Sn1 122.2(3) ?
C21 C22 C23 121.3(4) ?
C21 C22 H22A 119.3 ?
C23 C22 H22A 119.3 ?
C24 C23 C22 120.6(4) ?
C24 C23 H23A 119.7 ?
C22 C23 H23A 119.7 ?
C25 C24 C23 119.9(4) ?
C25 C24 H24A 120.0 ?
C23 C24 H24A 120.0 ?
C24 C25 C26 120.4(4) ?
C24 C25 H25A 119.8 ?
C26 C25 H25A 119.8 ?
C21 C26 C25 120.6(4) ?
C21 C26 H26A 119.7 ?
C25 C26 H26A 119.7 ?
C36 C31 C32 116.8(3) ?
C36 C31 Sn1 122.5(2) ?
C32 C31 Sn1 120.6(3) ?
C33 C32 C31 121.7(4) ?
C33 C32 H32A 119.2 ?
C31 C32 H32A 119.2 ?
C34 C33 C32 120.6(4) ?
C34 C33 H33A 119.7 ?
C32 C33 H33A 119.7 ?
C33 C34 C35 118.9(4) ?
C33 C34 H34A 120.6 ?
C35 C34 H34A 120.6 ?
C34 C35 C36 120.6(3) ?
C34 C35 H35A 119.7 ?
C36 C35 H35A 119.7 ?
C31 C36 C35 121.4(3) ?
C31 C36 H36A 119.3 ?
C35 C36 H36A 119.3 ?

loop_
_geom_bond_atom_site_label_1
_geom_bond_atom_site_label_2
_geom_bond_distance
_geom_bond_publ_flag
Sn1 C1 2.113(3) yes
Sn1 C11 2.128(3) yes
Sn1 C31 2.129(3) yes
Sn1 C21 2.144(3) yes
S1 C6 1.729(3) ?
S1 C7 1.774(4) ?
S2 C6 1.746(3) ?
S2 C9 1.789(4) ?
O1 C4 1.337(4) ?
O1 C5 1.437(4) ?
O2 C4 1.196(4) ?
C1 C2 1.315(4) ?
C1 H1A 0.9300 ?
C2 C3 1.477(4) ?
C2 H2A 0.9300 ?
C3 C6 1.360(4) ?
C3 C4 1.455(4) ?
C5 H5A 0.9600 ?
C5 H5B 0.9600 ?
C5 H5C 0.9600 ?
C7 C8 1.481(5) ?
C7 H7A 0.9700 ?
C7 H7B 0.9700 ?
C8 C9 1.473(5) ?
C8 H8A 0.9700 ?
C8 H8B 0.9700 ?
C9 H9A 0.9700 ?
C9 H9B 0.9700 ?
C11 C12 1.368(5) ?
C11 C16 1.375(4) ?
C12 C13 1.381(5) ?
C12 H12A 0.9300 ?
C13 C14 1.354(5) ?
C13 H13A 0.9300 ?
C14 C15 1.351(6) ?
C14 H14A 0.9300 ?
C15 C16 1.376(5) ?
C15 H15A 0.9300 ?
C16 H16A 0.9300 ?
C21 C22 1.367(5) ?
C21 C26 1.377(5) ?
C22 C23 1.373(5) ?
C22 H22A 0.9300 ?
C23 C24 1.344(6) ?
C23 H23A 0.9300 ?
C24 C25 1.333(6) ?
C24 H24A 0.9300 ?
C25 C26 1.392(5) ?
C25 H25A 0.9300 ?
C26 H26A 0.9300 ?
C31 C36 1.372(4) ?
C31 C32 1.374(4) ?
C32 C33 1.373(5) ?
C32 H32A 0.9300 ?
C33 C34 1.356(5) ?
C33 H33A 0.9300 ?
C34 C35 1.358(5) ?
C34 H34A 0.9300 ?
C35 C36 1.377(5) ?
C35 H35A 0.9300 ?
C36 H36A 0.9300 ?

loop_
_cod_related_entry_id
_cod_related_entry_database
_cod_related_entry_code
1 ChemSpider 24738388
